data_1573365
loop_
_publ_author_name
'Gajda, Roman'
'S&#x142;awi&#x144;ski, Wojciech'
'Por&#x119;ba, Tomasz'
'Parafiniuk, Jan'
'Mezouar, Mohamed'
'Dera, Przemys&#x142;aw'
'Wo&#x17a;niak, Krzysztof'

_publ_section_title
;
 Incommensurately modulated structure of
 Zn<sub>4</sub>Si<sub>2</sub>O<sub>7</sub>(OH)<sub>2</sub>&#xb7;H<sub>2</sub>O
 at high pressure.
;
_journal_issue 1
_journal_name_full IUCrJ
_journal_paper_doi 10.1107/S2052252524011060
_journal_volume 12
_journal_year 2025
_chemical_formula_moiety 'H2 O9 Si2 Zn4, H2 O'
_chemical_formula_sum 'H4 O10 Si2 Zn4'
_chemical_formula_weight 481.69
_space_group_crystal_system orthorhombic
_space_group_IT_number 34
_space_group_name_Hall 'P 2 -2n'
_space_group_name_H-M_alt 'P n n 2'
_atom_sites_solution_hydrogens difmap
_audit_creation_date 2024-08-16
_audit_creation_method
;
Olex2 1.5
(compiled 2024.02.16 svn.r378c4104 for OlexSys, GUI svn.r6928)
;
_cell_angle_alpha 90
_cell_angle_beta 90
_cell_angle_gamma 90
_cell_formula_units_Z 2
_cell_length_a 8.2161(2)
_cell_length_b 10.673(3)
_cell_length_c 5.05790(10)
_cell_measurement_reflns_used 1830
_cell_measurement_temperature 293(2)
_cell_measurement_theta_max 18.9330
_cell_measurement_theta_min 2.0940
_cell_volume 443.53(13)
_computing_molecular_graphics 'Olex2 1.5 (Dolomanov et al., 2009)'
_computing_publication_material 'Olex2 1.5 (Dolomanov et al., 2009)'
_computing_structure_refinement 'SHELXL 2018/3 (Sheldrick, 2015)'
_diffrn_ambient_temperature 293(2)
_diffrn_measured_fraction_theta_full 0.717
_diffrn_measured_fraction_theta_max 0.520
_diffrn_measurement_device_type 'esperanto-CrysAlisPro-abstract goniometer imported esperanto images'
_diffrn_radiation_type synchrotron
_diffrn_radiation_wavelength 0.2229
_diffrn_reflns_av_R_equivalents 0.0215
_diffrn_reflns_av_unetI/netI 0.0532
_diffrn_reflns_Laue_measured_fraction_full 0.717
_diffrn_reflns_Laue_measured_fraction_max 0.520
_diffrn_reflns_limit_h_max 23
_diffrn_reflns_limit_h_min -23
_diffrn_reflns_limit_k_max 29
_diffrn_reflns_limit_k_min -31
_diffrn_reflns_limit_l_max 15
_diffrn_reflns_limit_l_min -15
_diffrn_reflns_number 10608
_diffrn_reflns_point_group_measured_fraction_full 0.685
_diffrn_reflns_point_group_measured_fraction_max 0.450
_diffrn_reflns_theta_full 7.686
_diffrn_reflns_theta_max 19.890
_diffrn_reflns_theta_min 1.599
_diffrn_source synchrotron
_exptl_absorpt_coefficient_mu 0.460
_exptl_absorpt_correction_T_max 1.00000
_exptl_absorpt_correction_T_min 0.77918
_exptl_absorpt_correction_type multi-scan
_exptl_absorpt_process_details
;
CrysAlisPro 1.171.43.105a (Rigaku Oxford Diffraction, 2024)
Empirical absorption correction using spherical harmonics,
implemented in SCALE3 ABSPACK scaling algorithm.
;
_exptl_crystal_colour colourless
_exptl_crystal_density_diffrn 3.607
_exptl_crystal_description plate
_exptl_crystal_F_000 464
_exptl_crystal_size_max 0.045
_exptl_crystal_size_mid 0.03
_exptl_crystal_size_min 0.02
_refine_diff_density_max 5.395
_refine_diff_density_min -1.829
_refine_diff_density_rms 0.278
_refine_ls_abs_structure_details
;
 Flack x determined using 1090 quotients [(I+)-(I-)]/[(I+)+(I-)]
 (Parsons, Flack and Wagner, Acta Cryst. B69 (2013) 249-259).
;
_refine_ls_abs_structure_Flack 0.02(12)
_refine_ls_extinction_method none
_refine_ls_goodness_of_fit_ref 1.081
_refine_ls_hydrogen_treatment refall
_refine_ls_matrix_type full
_refine_ls_number_parameters 82
_refine_ls_number_reflns 5952
_refine_ls_number_restraints 1
_refine_ls_restrained_S_all 1.080
_refine_ls_R_factor_all 0.0806
_refine_ls_R_factor_gt 0.0558
_refine_ls_shift/su_max 0.021
_refine_ls_shift/su_mean 0.004
_refine_ls_structure_factor_coef Fsqd
_refine_ls_weighting_details 'w=1/[\s^2^(Fo^2^)+(0.0823P)^2^+0.4180P] where P=(Fo^2^+2Fc^2^)/3'
_refine_ls_weighting_scheme calc
_refine_ls_wR_factor_gt 0.1756
_refine_ls_wR_factor_ref 0.1960
_reflns_Friedel_coverage 0.651
_reflns_Friedel_fraction_full 0.644
_reflns_Friedel_fraction_max 0.373
_reflns_number_gt 3345
_reflns_number_total 5952
_reflns_threshold_expression 'I > 2\s(I)'
_cod_data_source_file fc5081.cif
_cod_data_source_block 2_6GPa_Pnn2_ESRF
_cod_original_cell_volume 443.54(13)
_cod_database_code 1573365
_shelx_shelxl_version_number 2018/3
_shelx_space_group_comment
;
The symmetry employed for this shelxl refinement is uniquely defined
by the following loop, which should always be used as a source of
symmetry information in preference to the above space-group names.
They are only intended as comments.
;
_cell_measurement_presure 2600000
_olex2_refinement_description
;
;
_olex2_submission_special_instructions 'No special instructions were received'

loop_
_space_group_symop_operation_xyz
'x, y, z'
'-x, -y, z'
'-x+1/2, y+1/2, z+1/2'
'x+1/2, -y+1/2, z+1/2'

loop_
_atom_site_label
_atom_site_type_symbol
_atom_site_fract_x
_atom_site_fract_y
_atom_site_fract_z
_atom_site_U_iso_or_equiv
_atom_site_adp_type
_atom_site_occupancy
_atom_site_site_symmetry_order
_atom_site_calc_flag
_atom_site_refinement_flags_posn
_atom_site_refinement_flags_adp
_atom_site_refinement_flags_occupancy
_atom_site_disorder_assembly
_atom_site_disorder_group
Zn1 Zn 0.70897(5) 0.65731(4) -0.53692(6) 0.01520(7) Uani 1 1 d . . . . .
Zn2 Zn 0.70774(5) 0.34154(4) -0.53747(6) 0.01485(7) Uani 1 1 d . . . . .
Si1 Si 0.50070(10) 0.64440(7) -0.0282(2) 0.01070(9) Uani 1 1 d . . . . .
O1 O 0.6641(4) 0.7036(3) 0.0975(4) 0.0217(5) Uani 1 1 d . . . . .
O2 O 0.3369(4) 0.7044(3) 0.0983(4) 0.0240(6) Uani 1 1 d . . . . .
O3 O 0.5007(3) 0.6602(3) -0.3458(4) 0.0162(3) Uani 1 1 d . . . . .
O5 O 0.500000 0.500000 0.0681(7) 0.0200(7) Uani 1 2 d S T P . .
O4 O 0.8160(5) 0.4987(3) -0.4885(13) 0.0316(11) Uani 1 1 d . . . . .
H4 H 0.942(13) 0.484(8) -0.473(19) 0.02(2) Uiso 1 1 d . . . . .
O6 O 0.000000 0.500000 -0.011(3) 0.095(7) Uani 1 2 d S T P . .
H6 H -0.006(11) 0.58(2) 0.17(3) 0.06(5) Uiso 1 1 d . . . . .

loop_
_atom_site_aniso_label
_atom_site_aniso_U_11
_atom_site_aniso_U_22
_atom_site_aniso_U_33
_atom_site_aniso_U_23
_atom_site_aniso_U_13
_atom_site_aniso_U_12
Zn1 0.01913(14) 0.01553(12) 0.01094(9) -0.00078(11) 0.00110(11) -0.00445(10)
Zn2 0.01948(14) 0.01462(11) 0.01046(9) -0.00110(10) -0.00097(11) 0.00611(9)
Si1 0.0154(2) 0.00931(16) 0.00741(16) 0.0001(2) 0.0007(2) -0.0010(2)
O1 0.0306(12) 0.0239(10) 0.0107(5) 0.0025(6) -0.0028(6) -0.0179(10)
O2 0.0298(12) 0.0310(13) 0.0113(5) 0.0067(7) 0.0059(7) 0.0172(12)
O3 0.0176(7) 0.0228(9) 0.0081(4) 0.0011(4) 0.0007(5) -0.0004(9)
O5 0.036(2) 0.0083(7) 0.0159(9) 0.000 0.000 -0.0062(11)
O4 0.0196(10) 0.0221(11) 0.053(3) -0.0053(15) -0.0059(14) -0.0027(11)
O6 0.066(8) 0.19(2) 0.030(5) 0.000 0.000 -0.005(6)

loop_
_atom_type_symbol
_atom_type_description
_atom_type_scat_dispersion_real
_atom_type_scat_dispersion_imag
_atom_type_scat_source
H H 0.0000 0.0000 'International Tables Vol C Tables 4.2.6.8 and 6.1.1.4'
O O -0.0021 0.0004 'International Tables Vol C Tables 4.2.6.8 and 6.1.1.4'
Si Si -0.0003 0.0060 'International Tables Vol C Tables 4.2.6.8 and 6.1.1.4'
Zn Zn 0.0822 0.1631 'International Tables Vol C Tables 4.2.6.8 and 6.1.1.4'

loop_
_geom_angle_atom_site_label_1
_geom_angle_atom_site_label_2
_geom_angle_atom_site_label_3
_geom_angle
_geom_angle_site_symmetry_1
_geom_angle_site_symmetry_3
_geom_angle_publ_flag
O1 Zn1 O3 107.32(12) 1_554 . ?
O2 Zn1 O1 104.15(12) 4_564 1_554 ?
O2 Zn1 O3 106.67(11) 4_564 . ?
O4 Zn1 O1 115.5(2) . 1_554 ?
O4 Zn1 O2 112.20(17) . 4_564 ?
O4 Zn1 O3 110.43(18) . . ?
O1 Zn2 O2 104.23(12) 3_644 2_664 ?
O1 Zn2 O3 107.01(12) 3_644 2_665 ?
O2 Zn2 O3 107.50(12) 2_664 2_665 ?
O4 Zn2 O1 111.59(17) . 3_644 ?
O4 Zn2 O2 115.6(2) . 2_664 ?
O4 Zn2 O3 110.41(18) . 2_665 ?
O1 Si1 O2 112.3(2) . . ?
O1 Si1 O3 110.55(12) . . ?
O1 Si1 O5 104.93(14) . . ?
O3 Si1 O2 110.55(13) . . ?
O3 Si1 O5 113.54(16) . . ?
O5 Si1 O2 104.74(15) . . ?
Zn2 O1 Zn1 115.13(12) 3_655 1_556 ?
Si1 O1 Zn1 115.58(13) . 1_556 ?
Si1 O1 Zn2 127.71(15) . 3_655 ?
Zn1 O2 Zn2 115.14(13) 4_465 2_666 ?
Si1 O2 Zn1 127.72(14) . 4_465 ?
Si1 O2 Zn2 115.57(15) . 2_666 ?
Zn1 O3 Zn2 121.00(10) . 2_665 ?
Si1 O3 Zn1 119.17(13) . . ?
Si1 O3 Zn2 119.28(13) . 2_665 ?
Si1 O5 Si1 144.9(2) . 2_665 ?
Zn1 O4 H4 127(4) . . ?
Zn2 O4 Zn1 122.8(2) . . ?
Zn2 O4 H4 109(4) . . ?

loop_
_geom_bond_atom_site_label_1
_geom_bond_atom_site_label_2
_geom_bond_distance
_geom_bond_site_symmetry_2
_geom_bond_publ_flag
Zn1 O1 1.949(2) 1_554 ?
Zn1 O2 1.937(3) 4_564 ?
Zn1 O3 1.966(2) . ?
Zn1 O4 1.924(4) . ?
Zn2 O1 1.935(2) 3_644 ?
Zn2 O2 1.941(2) 2_664 ?
Zn2 O3 1.968(2) 2_665 ?
Zn2 O4 1.914(3) . ?
Si1 O1 1.614(3) . ?
Si1 O2 1.622(3) . ?
Si1 O3 1.615(2) . ?
Si1 O5 1.6164(13) . ?
O4 H4 1.05(11) . ?
O6 H6 1.28(19) . ?

loop_
_geom_torsion_atom_site_label_1
_geom_torsion_atom_site_label_2
_geom_torsion_atom_site_label_3
_geom_torsion_atom_site_label_4
_geom_torsion
_geom_torsion_site_symmetry_1
_geom_torsion_site_symmetry_2
_geom_torsion_site_symmetry_3
_geom_torsion_site_symmetry_4
_geom_torsion_publ_flag
O1 Si1 O2 Zn1 94.7(3) . . . 4_465 ?
O1 Si1 O2 Zn2 -70.3(3) . . . 2_666 ?
O1 Si1 O3 Zn1 31.8(2) . . . . ?
O1 Si1 O3 Zn2 -156.63(18) . . . 2_665 ?
O1 Si1 O5 Si1 -120.79(12) . . . 2_665 ?
O2 Si1 O1 Zn1 70.3(2) . . . 1_556 ?
O2 Si1 O1 Zn2 -94.6(2) . . . 3_655 ?
O2 Si1 O3 Zn1 156.81(19) . . . . ?
O2 Si1 O3 Zn2 -31.6(2) . . . 2_665 ?
O2 Si1 O5 Si1 120.73(13) . . . 2_665 ?
O3 Si1 O1 Zn1 -165.69(17) . . . 1_556 ?
O3 Si1 O1 Zn2 29.4(3) . . . 3_655 ?
O3 Si1 O2 Zn1 -29.3(3) . . . 4_465 ?
O3 Si1 O2 Zn2 165.74(18) . . . 2_666 ?
O3 Si1 O5 Si1 0.03(10) . . . 2_665 ?
O5 Si1 O1 Zn1 -42.9(2) . . . 1_556 ?
O5 Si1 O1 Zn2 152.2(2) . . . 3_655 ?
O5 Si1 O2 Zn1 -152.0(3) . . . 4_465 ?
O5 Si1 O2 Zn2 43.1(3) . . . 2_666 ?
O5 Si1 O3 Zn1 -85.83(16) . . . . ?
O5 Si1 O3 Zn2 85.77(16) . . . 2_665 ?
